data_2233332
loop_
_publ_author_name
'Gueddar, Hicham'
'Bouhfid, Rachid'
'Guessous, Ahmed Radouane'
'Essassi, El Mokhtar'
'Ng, Seik Weng'

_publ_section_title
;
 Ethyl
 2-(2-amino-5-methyl-1,2,4-triazolo[1,5-<i>a</i>]pyrimidin-7-yl)acetate
;
_journal_coeditor_code XU5412
_journal_issue 1
_journal_name_full 'Acta Crystallographica Section E'
_journal_page_first o239
_journal_paper_doi 10.1107/S1600536811054468
_journal_volume 68
_journal_year 2012
_chemical_formula_iupac 'C10 H13 N5 O2'
_chemical_formula_moiety 'C10 H13 N5 O2'
_chemical_formula_sum 'C10 H13 N5 O2'
_chemical_formula_weight 235.25
_chemical_name_systematic
;
Ethyl 2-(2-amino-5-methyl-1,2,4-triazolo[1,5-<i>a</i>]pyrimidin-7-yl)acetate
;
_space_group_IT_number 15
_symmetry_cell_setting monoclinic
_symmetry_space_group_name_Hall '-C 2yc'
_symmetry_space_group_name_H-M 'C 1 2/c 1'
_atom_sites_solution_hydrogens geom
_atom_sites_solution_primary direct
_atom_sites_solution_secondary difmap
_audit_creation_method SHELXL-97
_cell_angle_alpha 90.00
_cell_angle_beta 124.5740(10)
_cell_angle_gamma 90.00
_cell_formula_units_Z 8
_cell_length_a 22.9635(4)
_cell_length_b 7.74470(10)
_cell_length_c 14.7017(3)
_cell_measurement_reflns_used 3608
_cell_measurement_temperature 293(2)
_cell_measurement_theta_max 35.5180
_cell_measurement_theta_min 2.8422
_cell_volume 2152.87(7)
_computing_cell_refinement 'SAINT (Bruker, 2010)'
_computing_data_collection 'APEX2 (Bruker, 2010)'
_computing_data_reduction 'SAINT (Bruker, 2010)'
_computing_molecular_graphics 'X-SEED (Barbour, 2001)'
_computing_publication_material 'publCIF (Westrip, 2010)'
_computing_structure_refinement 'SHELXL97 (Sheldrick, 2008)'
_computing_structure_solution 'SHELXS97 (Sheldrick, 2008)'
_diffrn_ambient_temperature 293(2)
_diffrn_measured_fraction_theta_full 0.993
_diffrn_measured_fraction_theta_max 0.993
_diffrn_measurement_device_type 'Bruker APEX DUO'
_diffrn_measurement_method '\w scans'
_diffrn_radiation_monochromator graphite
_diffrn_radiation_source 'fine-focus sealed tube'
_diffrn_radiation_type MoK\a
_diffrn_radiation_wavelength 0.71073
_diffrn_reflns_av_R_equivalents 0.0504
_diffrn_reflns_av_sigmaI/netI 0.0559
_diffrn_reflns_limit_h_max 36
_diffrn_reflns_limit_h_min -35
_diffrn_reflns_limit_k_max 9
_diffrn_reflns_limit_k_min -12
_diffrn_reflns_limit_l_max 22
_diffrn_reflns_limit_l_min -23
_diffrn_reflns_number 21320
_diffrn_reflns_theta_full 34.71
_diffrn_reflns_theta_max 34.71
_diffrn_reflns_theta_min 2.78
_diffrn_standards_decay_% 0
_diffrn_standards_interval_count 0
_diffrn_standards_interval_time 0
_diffrn_standards_number 0
_exptl_absorpt_coefficient_mu 0.106
_exptl_absorpt_correction_type none
_exptl_crystal_colour colorless
_exptl_crystal_density_diffrn 1.452
_exptl_crystal_density_method 'not measured'
_exptl_crystal_description prism
_exptl_crystal_F_000 992
_exptl_crystal_size_max 0.32
_exptl_crystal_size_mid 0.21
_exptl_crystal_size_min 0.20
_refine_diff_density_max 0.504
_refine_diff_density_min -0.321
_refine_ls_extinction_method none
_refine_ls_goodness_of_fit_ref 1.016
_refine_ls_hydrogen_treatment mixed
_refine_ls_matrix_type full
_refine_ls_number_parameters 163
_refine_ls_number_reflns 4613
_refine_ls_number_restraints 2
_refine_ls_restrained_S_all 1.016
_refine_ls_R_factor_all 0.0877
_refine_ls_R_factor_gt 0.0503
_refine_ls_shift/su_max 0.001
_refine_ls_shift/su_mean 0.001
_refine_ls_structure_factor_coef Fsqd
_refine_ls_weighting_details 'calc w=1/[\s^2^(Fo^2^)+(0.0666P)^2^+0.6364P] where P=(Fo^2^+2Fc^2^)/3'
_refine_ls_weighting_scheme calc
_refine_ls_wR_factor_gt 0.1198
_refine_ls_wR_factor_ref 0.1384
_reflns_number_gt 3058
_reflns_number_total 4613
_reflns_threshold_expression I>2\s(I)
_cod_data_source_file xu5412.cif
_cod_data_source_block I
_cod_original_cell_volume 2152.87(6)
_cod_original_sg_symbol_H-M 'C 2/c'
_cod_database_code 2233332
_cod_database_fobs_code 2233332

loop_
_symmetry_equiv_pos_as_xyz
'x, y, z'
'-x, y, -z+1/2'
'x+1/2, y+1/2, z'
'-x+1/2, y+1/2, -z+1/2'
'-x, -y, -z'
'x, -y, z-1/2'
'-x+1/2, -y+1/2, -z'
'x+1/2, -y+1/2, z-1/2'

loop_
_atom_site_type_symbol
_atom_site_label
_atom_site_fract_x
_atom_site_fract_y
_atom_site_fract_z
_atom_site_U_iso_or_equiv
_atom_site_adp_type
_atom_site_calc_flag
_atom_site_refinement_flags
_atom_site_occupancy
_atom_site_symmetry_multiplicity
O O1 0.66634(4) 0.58516(12) 0.48590(7) 0.01669(18) Uani d . 1 1
O O2 0.59517(5) 0.70201(15) 0.31780(7) 0.0279(2) Uani d . 1 1
N N1 0.60826(5) 0.99885(13) 0.53229(7) 0.01076(18) Uani d . 1 1
N N2 0.67164(5) 0.93485(13) 0.61966(7) 0.01190(18) Uani d . 1 1
N N3 0.66734(5) 1.23064(13) 0.63055(8) 0.01260(19) Uani d . 1 1
N N4 0.55068(5) 1.27125(14) 0.46404(8) 0.01363(19) Uani d . 1 1
N N5 0.77145(5) 1.08068(14) 0.76545(8) 0.0147(2) Uani d D 1 1
C C1 0.77877(6) 0.45604(19) 0.56140(11) 0.0200(3) Uani d . 1 1
H H1A 0.8124 0.4183 0.5466 0.030 Uiso calc R 1 1
H H1B 0.7646 0.3596 0.5856 0.030 Uiso calc R 1 1
H H1C 0.8000 0.5427 0.6181 0.030 Uiso calc R 1 1
C C2 0.71486(6) 0.53072(18) 0.45759(10) 0.0177(2) Uani d . 1 1
H H2A 0.7284 0.6284 0.4321 0.021 Uiso calc R 1 1
H H2B 0.6928 0.4445 0.3995 0.021 Uiso calc R 1 1
C C3 0.60866(6) 0.66849(16) 0.40788(9) 0.0151(2) Uani d . 1 1
C C4 0.56130(6) 0.71606(16) 0.44533(9) 0.0140(2) Uani d . 1 1
H H4A 0.5150 0.6649 0.3955 0.017 Uiso calc R 1 1
H H4B 0.5811 0.6694 0.5186 0.017 Uiso calc R 1 1
C C5 0.55386(5) 0.90755(15) 0.44764(9) 0.0118(2) Uani d . 1 1
C C6 0.49644(6) 1.00289(16) 0.36969(9) 0.0133(2) Uani d . 1 1
H H6 0.4573 0.9479 0.3099 0.016 Uiso calc R 1 1
C C7 0.49650(6) 1.18385(16) 0.37998(9) 0.0135(2) Uani d . 1 1
C C8 0.43393(6) 1.28736(18) 0.29316(10) 0.0188(2) Uani d . 1 1
H H8A 0.4375 1.4029 0.3195 0.028 Uiso calc R 1 1
H H8B 0.3912 1.2349 0.2773 0.028 Uiso calc R 1 1
H H8C 0.4331 1.2904 0.2271 0.028 Uiso calc R 1 1
C C9 0.60642(6) 1.17669(15) 0.54011(9) 0.0114(2) Uani d . 1 1
C C10 0.70439(6) 1.08132(15) 0.67461(9) 0.0115(2) Uani d . 1 1
H H1 0.7866(9) 1.1735(16) 0.8069(12) 0.027(4) Uiso d D 1 1
H H2 0.7920(8) 0.9812(15) 0.7978(13) 0.027(4) Uiso d D 1 1

loop_
_atom_site_aniso_label
_atom_site_aniso_U_11
_atom_site_aniso_U_22
_atom_site_aniso_U_33
_atom_site_aniso_U_12
_atom_site_aniso_U_13
_atom_site_aniso_U_23
O1 0.0130(4) 0.0209(5) 0.0142(4) 0.0049(3) 0.0066(3) 0.0026(3)
O2 0.0328(5) 0.0336(6) 0.0165(4) 0.0168(5) 0.0135(4) 0.0082(4)
N1 0.0087(4) 0.0096(4) 0.0101(4) 0.0000(3) 0.0030(3) -0.0006(3)
N2 0.0087(4) 0.0104(5) 0.0101(4) 0.0000(3) 0.0015(3) 0.0003(3)
N3 0.0108(4) 0.0102(4) 0.0118(4) -0.0001(3) 0.0034(3) -0.0002(3)
N4 0.0108(4) 0.0114(5) 0.0145(4) 0.0010(3) 0.0047(3) 0.0007(4)
N5 0.0122(4) 0.0110(5) 0.0113(4) -0.0002(4) 0.0009(3) -0.0004(4)
C1 0.0147(5) 0.0207(6) 0.0225(6) 0.0038(4) 0.0094(4) 0.0025(5)
C2 0.0178(5) 0.0181(6) 0.0180(5) 0.0034(5) 0.0106(4) -0.0006(5)
C3 0.0148(5) 0.0116(5) 0.0138(5) 0.0009(4) 0.0050(4) -0.0017(4)
C4 0.0118(4) 0.0102(5) 0.0153(5) -0.0013(4) 0.0049(4) -0.0020(4)
C5 0.0093(4) 0.0116(5) 0.0116(4) -0.0015(4) 0.0043(4) -0.0025(4)
C6 0.0091(4) 0.0140(5) 0.0115(4) -0.0001(4) 0.0028(4) -0.0016(4)
C7 0.0100(4) 0.0147(6) 0.0125(4) 0.0007(4) 0.0044(4) 0.0003(4)
C8 0.0122(5) 0.0170(6) 0.0178(5) 0.0039(4) 0.0028(4) 0.0027(5)
C9 0.0113(4) 0.0087(5) 0.0124(4) 0.0004(4) 0.0057(4) 0.0000(4)
C10 0.0112(4) 0.0107(5) 0.0104(4) -0.0007(4) 0.0048(4) 0.0001(4)

loop_
_atom_type_symbol
_atom_type_description
_atom_type_scat_dispersion_real
_atom_type_scat_dispersion_imag
_atom_type_scat_source
C C 0.0033 0.0016 'International Tables Vol C Tables 4.2.6.8 and 6.1.1.4'
H H 0.0000 0.0000 'International Tables Vol C Tables 4.2.6.8 and 6.1.1.4'
N N 0.0061 0.0033 'International Tables Vol C Tables 4.2.6.8 and 6.1.1.4'
O O 0.0106 0.0060 'International Tables Vol C Tables 4.2.6.8 and 6.1.1.4'

loop_
_geom_angle_atom_site_label_1
_geom_angle_atom_site_label_2
_geom_angle_atom_site_label_3
_geom_angle
C3 O1 C2 116.37(9)
C5 N1 N2 127.13(10)
C5 N1 C9 122.57(9)
N2 N1 C9 110.30(9)
C10 N2 N1 101.03(9)
C9 N3 C10 103.08(10)
C7 N4 C9 116.18(10)
C10 N5 H1 117.7(11)
C10 N5 H2 119.6(11)
H1 N5 H2 117.3(15)
C2 C1 H1A 109.5
C2 C1 H1B 109.5
H1A C1 H1B 109.5
C2 C1 H1C 109.5
H1A C1 H1C 109.5
H1B C1 H1C 109.5
O1 C2 C1 106.55(10)
O1 C2 H2A 110.4
C1 C2 H2A 110.4
O1 C2 H2B 110.4
C1 C2 H2B 110.4
H2A C2 H2B 108.6
O2 C3 O1 124.23(11)
O2 C3 C4 123.83(11)
O1 C3 C4 111.95(10)
C5 C4 C3 111.33(10)
C5 C4 H4A 109.4
C3 C4 H4A 109.4
C5 C4 H4B 109.4
C3 C4 H4B 109.4
H4A C4 H4B 108.0
N1 C5 C6 115.69(11)
N1 C5 C4 118.66(9)
C6 C5 C4 125.64(10)
C5 C6 C7 120.23(10)
C5 C6 H6 119.9
C7 C6 H6 119.9
N4 C7 C6 123.11(10)
N4 C7 C8 117.06(11)
C6 C7 C8 119.83(10)
C7 C8 H8A 109.5
C7 C8 H8B 109.5
H8A C8 H8B 109.5
C7 C8 H8C 109.5
H8A C8 H8C 109.5
H8B C8 H8C 109.5
N3 C9 N4 128.53(11)
N3 C9 N1 109.22(9)
N4 C9 N1 122.23(10)
N2 C10 N5 121.70(10)
N2 C10 N3 116.37(9)
N5 C10 N3 121.86(10)

loop_
_geom_bond_atom_site_label_1
_geom_bond_atom_site_label_2
_geom_bond_distance
O1 C3 1.3276(14)
O1 C2 1.4555(15)
O2 C3 1.2049(15)
N1 C5 1.3582(14)
N1 N2 1.3755(12)
N1 C9 1.3847(15)
N2 C10 1.3474(15)
N3 C9 1.3374(14)
N3 C10 1.3621(15)
N4 C7 1.3373(14)
N4 C9 1.3419(14)
N5 C10 1.3494(14)
N5 H1 0.877(9)
N5 H2 0.887(9)
C1 C2 1.5085(17)
C1 H1A 0.9600
C1 H1B 0.9600
C1 H1C 0.9600
C2 H2A 0.9700
C2 H2B 0.9700
C3 C4 1.5169(17)
C4 C5 1.4954(17)
C4 H4A 0.9700
C4 H4B 0.9700
C5 C6 1.3720(15)
C6 C7 1.4096(17)
C6 H6 0.9300
C7 C8 1.5016(16)
C8 H8A 0.9600
C8 H8B 0.9600
C8 H8C 0.9600

loop_
_geom_hbond_atom_site_label_D
_geom_hbond_atom_site_label_H
_geom_hbond_atom_site_label_A
_geom_hbond_site_symmetry_A
_geom_hbond_distance_DH
_geom_hbond_distance_HA
_geom_hbond_distance_DA
_geom_hbond_angle_DHA
N5 H1 N2 4_656 0.880(10) 2.240(10) 3.0950(10) 166(2)
N5 H2 N3 4_646 0.890(10) 2.150(10) 3.037(2) 175(2)

loop_
_geom_torsion_atom_site_label_1
_geom_torsion_atom_site_label_2
_geom_torsion_atom_site_label_3
_geom_torsion_atom_site_label_4
_geom_torsion
C5 N1 N2 C10 178.81(11)
C9 N1 N2 C10 -0.44(12)
C3 O1 C2 C1 174.51(11)
C2 O1 C3 O2 -0.81(19)
C2 O1 C3 C4 178.92(10)
O2 C3 C4 C5 -62.89(16)
O1 C3 C4 C5 117.38(11)
N2 N1 C5 C6 -179.22(10)
C9 N1 C5 C6 -0.05(16)
N2 N1 C5 C4 -0.24(17)
C9 N1 C5 C4 178.93(10)
C3 C4 C5 N1 -76.46(13)
C3 C4 C5 C6 102.41(13)
N1 C5 C6 C7 0.35(16)
C4 C5 C6 C7 -178.55(11)
C9 N4 C7 C6 0.00(17)
C9 N4 C7 C8 -179.26(11)
C5 C6 C7 N4 -0.35(18)
C5 C6 C7 C8 178.90(11)
C10 N3 C9 N4 -178.56(12)
C10 N3 C9 N1 0.13(12)
C7 N4 C9 N3 178.85(11)
C7 N4 C9 N1 0.31(16)
C5 N1 C9 N3 -179.09(10)
N2 N1 C9 N3 0.20(13)
C5 N1 C9 N4 -0.30(17)
N2 N1 C9 N4 178.99(10)
N1 N2 C10 N5 -176.45(10)
N1 N2 C10 N3 0.56(13)
C9 N3 C10 N2 -0.45(13)
C9 N3 C10 N5 176.55(10)

loop_
_cod_related_entry_id
_cod_related_entry_database
_cod_related_entry_code
1 ChemSpider 30657373
